data_2239863
loop_
_publ_author_name
'Assoumatine, Tokour\'e'
'Stoeckli-Evans, Helen'

_publ_section_title
;
 Crystal structure of 2,3,5,6-tetrakis[(methylsulfanyl)methyl]pyrazine
;
_journal_issue 9
_journal_name_full 'Acta Crystallographica Section E'
_journal_page_first o887
_journal_page_last o888
_journal_paper_doi 10.1107/S1600536814011246
_journal_volume 70
_journal_year 2014
_chemical_formula_iupac 'C12 H20 N2 S4'
_chemical_formula_moiety 'C12 H20 N2 S4'
_chemical_formula_sum 'C12 H20 N2 S4'
_chemical_formula_weight 320.54
_chemical_name_systematic
;
2,3,5,6-Tetrakis[(methylsulfanyl)methyl]pyrazine
;
_space_group_crystal_system triclinic
_space_group_IT_number 2
_symmetry_space_group_name_Hall '-P 1'
_symmetry_space_group_name_H-M 'P -1'
_atom_sites_solution_hydrogens geom
_atom_sites_solution_primary direct
_atom_sites_solution_secondary difmap
_audit_creation_method SHELXL-2013
_cell_angle_alpha 102.635(6)
_cell_angle_beta 107.539(5)
_cell_angle_gamma 99.462(9)
_cell_formula_units_Z 1
_cell_length_a 6.6773(6)
_cell_length_b 6.9433(4)
_cell_length_c 9.5135(5)
_cell_measurement_reflns_used 33
_cell_measurement_temperature 293(2)
_cell_measurement_theta_max 18.80
_cell_measurement_theta_min 14.15
_cell_volume 397.61(5)
_computing_cell_refinement '<i>STADI4</i> (Stoe & Cie, 1997)'
_computing_data_collection '<i>STADI4</i> (Stoe & Cie, 1997)'
_computing_data_reduction 'X-RED (Stoe & Cie, 1997)'
_computing_molecular_graphics 'Mercury (Macrae <i>et al.</i>, 2008)'
_computing_publication_material
;
SHELXL2013 (Sheldrick, 2008), PLATON (Spek, 2009) and publCIF
(Westrip, 2010)
;
_computing_structure_refinement 'SHELXL2013 (Sheldrick, 2008)'
_computing_structure_solution 'SHELXS97 (Sheldrick, 2008)'
_diffrn_ambient_temperature 293(2)
_diffrn_measured_fraction_theta_full 0.998
_diffrn_measured_fraction_theta_max 0.999
_diffrn_measurement_device_type 'Stoe AED2 four-circle'
_diffrn_measurement_method 2\q/\w
_diffrn_radiation_monochromator graphite
_diffrn_radiation_source 'fine-focus sealed tube'
_diffrn_radiation_type MoK\a
_diffrn_radiation_wavelength 0.71073
_diffrn_reflns_av_R_equivalents 0.0175
_diffrn_reflns_limit_h_max 7
_diffrn_reflns_limit_h_min -8
_diffrn_reflns_limit_k_max 8
_diffrn_reflns_limit_k_min -8
_diffrn_reflns_limit_l_max 11
_diffrn_reflns_limit_l_min 0
_diffrn_reflns_number 2960
_diffrn_reflns_theta_full 25.242
_diffrn_reflns_theta_max 25.493
_diffrn_reflns_theta_min 2.343
_diffrn_standards_decay_% 1
_diffrn_standards_interval_time 60
_diffrn_standards_number 3
_exptl_absorpt_coefficient_mu 0.583
_exptl_absorpt_correction_type none
_exptl_crystal_colour yellow
_exptl_crystal_density_diffrn 1.339
_exptl_crystal_description plate
_exptl_crystal_F_000 170
_exptl_crystal_size_max 0.40
_exptl_crystal_size_mid 0.40
_exptl_crystal_size_min 0.23
_refine_diff_density_max 0.237
_refine_diff_density_min -0.204
_refine_ls_extinction_coef 0.064(11)
_refine_ls_extinction_expression Fc^*^=kFc[1+0.001xFc^2^\l^3^/sin(2\q)]^-1/4^
_refine_ls_extinction_method 'SHELXL2013 (Sheldrick, 2008)'
_refine_ls_goodness_of_fit_ref 1.083
_refine_ls_hydrogen_treatment constr
_refine_ls_matrix_type full
_refine_ls_number_parameters 85
_refine_ls_number_reflns 1478
_refine_ls_number_restraints 0
_refine_ls_restrained_S_all 1.083
_refine_ls_R_factor_all 0.0383
_refine_ls_R_factor_gt 0.0321
_refine_ls_shift/su_max 0.000
_refine_ls_shift/su_mean 0.000
_refine_ls_structure_factor_coef Fsqd
_refine_ls_weighting_details 'w=1/[\s^2^(Fo^2^)+(0.0451P)^2^+0.1143P] where P=(Fo^2^+2Fc^2^)/3'
_refine_ls_weighting_scheme calc
_refine_ls_wR_factor_gt 0.0831
_refine_ls_wR_factor_ref 0.0880
_reflns_number_gt 1283
_reflns_number_total 1478
_reflns_threshold_expression I>2\s(I)
_cod_data_source_file hb0006sup1.cif
_cod_data_source_block I
_cod_database_code 2239863
_cod_database_fobs_code 2239863
_shelx_space_group_comment
;
The symmetry employed for this shelxl refinement is uniquely defined
by the following loop, which should always be used as a source of
symmetry information in preference to the above space-group names.
They are only intended as comments.
;
_shelx_estimated_absorpt_t_min 0.800
_shelx_estimated_absorpt_t_max 0.878
_shelxl_version_number 2.013

loop_
_symmetry_equiv_pos_site_id
_symmetry_equiv_pos_as_xyz
1 x,y,z
2 -x,-y,-z

loop_
_atom_site_aniso_label
_atom_site_aniso_U_11
_atom_site_aniso_U_22
_atom_site_aniso_U_33
_atom_site_aniso_U_12
_atom_site_aniso_U_13
_atom_site_aniso_U_23
S1 0.0731(4) 0.0608(4) 0.0394(3) 0.0318(3) 0.0335(3) 0.0242(3)
S2 0.0568(4) 0.0584(4) 0.0352(3) 0.0256(3) 0.0050(2) 0.0128(2)
N1 0.0386(8) 0.0332(8) 0.0285(7) 0.0114(6) 0.0133(6) 0.0097(6)
C1 0.0355(9) 0.0350(9) 0.0252(8) 0.0112(7) 0.0123(7) 0.0092(7)
C2 0.0340(9) 0.0371(9) 0.0272(8) 0.0112(7) 0.0134(7) 0.0123(7)
C3 0.0492(11) 0.0408(10) 0.0265(9) 0.0141(8) 0.0124(8) 0.0076(8)
C4 0.0750(17) 0.0855(19) 0.0741(17) 0.0467(15) 0.0399(14) 0.0415(15)
C5 0.0493(11) 0.0384(10) 0.0307(9) 0.0154(8) 0.0164(8) 0.0145(8)
C6 0.0570(15) 0.0784(18) 0.0633(16) 0.0307(13) 0.0207(12) 0.0090(13)

loop_
_atom_site_type_symbol
_atom_site_label
_atom_site_fract_x
_atom_site_fract_y
_atom_site_fract_z
_atom_site_U_iso_or_equiv
_atom_site_thermal_displace_type
_atom_site_calc_flag
_atom_site_refinement_flags
_atom_site_occupancy
S S1 0.10172(10) 0.33963(9) 0.10899(6) 0.0509(2) Uani d . 1.000
S S2 0.37011(9) 0.28482(9) 0.80525(6) 0.0515(2) Uani d . 1.000
N N1 -0.0169(2) 0.2930(2) 0.44718(16) 0.0326(4) Uani d . 1.000
C C1 -0.0580(3) 0.4056(3) 0.34870(19) 0.0311(5) Uani d . 1.000
C C2 0.0402(3) 0.3854(3) 0.59786(19) 0.0313(5) Uani d . 1.000
C C3 -0.1194(3) 0.2955(3) 0.1806(2) 0.0390(6) Uani d . 1.000
C C4 0.2772(5) 0.2016(4) 0.2027(3) 0.0684(10) Uani d . 1.000
C C5 0.0843(3) 0.2519(3) 0.7029(2) 0.0376(6) Uani d . 1.000
C C6 0.4534(4) 0.1829(4) 0.6484(3) 0.0665(9) Uani d . 1.000
H H3A -0.23980 0.33950 0.12120 0.0470 Uiso c RU 1.000
H H3B -0.16800 0.15040 0.16540 0.0470 Uiso c RU 1.000
H H4A 0.33380 0.26610 0.31160 0.1030 Uiso c RU 1.000
H H4B 0.39480 0.20040 0.16450 0.1030 Uiso c RU 1.000
H H4C 0.19730 0.06420 0.18230 0.1030 Uiso c RU 1.000
H H5A 0.02160 0.11060 0.64270 0.0450 Uiso c RU 1.000
H H5B 0.01290 0.28160 0.77720 0.0450 Uiso c RU 1.000
H H6A 0.36700 0.04660 0.59450 0.1000 Uiso c RU 1.000
H H6B 0.60330 0.18130 0.68720 0.1000 Uiso c RU 1.000
H H6C 0.43450 0.26620 0.57940 0.1000 Uiso c RU 1.000

loop_
_atom_type_symbol
_atom_type_description
_atom_type_scat_dispersion_real
_atom_type_scat_dispersion_imag
_atom_type_scat_source
C C 0.0033 0.0016 'International Tables Vol C Tables 4.2.6.8 and 6.1.1.4'
H H 0.0000 0.0000 'International Tables Vol C Tables 4.2.6.8 and 6.1.1.4'
N N 0.0061 0.0033 'International Tables Vol C Tables 4.2.6.8 and 6.1.1.4'
S S 0.1246 0.1234 'International Tables Vol C Tables 4.2.6.8 and 6.1.1.4'

loop_
_geom_angle_atom_site_label_1
_geom_angle_atom_site_label_2
_geom_angle_atom_site_label_3
_geom_angle_site_symmetry_1
_geom_angle_site_symmetry_3
_geom_angle
_geom_angle_publ_flag
C3 S1 C4 . . 101.45(13) no
C5 S2 C6 . . 100.09(11) no
C1 N1 C2 . . 118.31(16) no
N1 C1 C3 . . 116.40(17) no
N1 C1 C2 . 2_566 120.78(15) no
C2 C1 C3 2_566 . 122.82(17) no
N1 C2 C5 . . 116.03(17) no
N1 C2 C1 . 2_566 120.91(17) no
C1 C2 C5 2_566 . 123.05(15) no
S1 C3 C1 . . 113.18(14) no
S2 C5 C2 . . 113.56(15) no
S1 C3 H3A . . 109.00 no
S1 C3 H3B . . 109.00 no
C1 C3 H3A . . 109.00 no
C1 C3 H3B . . 109.00 no
H3A C3 H3B . . 108.00 no
S1 C4 H4A . . 109.00 no
S1 C4 H4B . . 109.00 no
S1 C4 H4C . . 109.00 no
H4A C4 H4B . . 109.00 no
H4A C4 H4C . . 109.00 no
H4B C4 H4C . . 109.00 no
S2 C5 H5A . . 109.00 no
S2 C5 H5B . . 109.00 no
C2 C5 H5A . . 109.00 no
C2 C5 H5B . . 109.00 no
H5A C5 H5B . . 108.00 no
S2 C6 H6A . . 109.00 no
S2 C6 H6B . . 109.00 no
S2 C6 H6C . . 109.00 no
H6A C6 H6B . . 110.00 no
H6A C6 H6C . . 109.00 no
H6B C6 H6C . . 109.00 no

loop_
_geom_bond_atom_site_label_1
_geom_bond_atom_site_label_2
_geom_bond_site_symmetry_2
_geom_bond_distance
_geom_bond_publ_flag
S1 C3 . 1.813(2) no
S1 C4 . 1.789(3) no
S2 C5 . 1.812(2) no
S2 C6 . 1.790(3) no
N1 C1 . 1.342(2) no
N1 C2 . 1.342(2) no
C1 C3 . 1.509(2) no
C1 C2 2_566 1.401(3) no
C2 C5 . 1.504(3) no
C3 H3A . 0.9700 no
C3 H3B . 0.9700 no
C4 H4A . 0.9600 no
C4 H4B . 0.9600 no
C4 H4C . 0.9600 no
C5 H5A . 0.9700 no
C5 H5B . 0.9700 no
C6 H6A . 0.9600 no
C6 H6B . 0.9600 no
C6 H6C . 0.9600 no

loop_
_geom_hbond_atom_site_label_D
_geom_hbond_atom_site_label_H
_geom_hbond_atom_site_label_A
_geom_hbond_site_symmetry_A
_geom_hbond_distance_DH
_geom_hbond_distance_HA
_geom_hbond_distance_DA
_geom_hbond_angle_DHA
C3 H3A S2 2_566 0.97 2.89 3.589(2) 130
C5 H5B S1 1_556 0.97 2.95 3.7395(19) 139
C5 H5B S1 2_566 0.97 2.93 3.614(2) 128

loop_
_geom_torsion_atom_site_label_1
_geom_torsion_atom_site_label_2
_geom_torsion_atom_site_label_3
_geom_torsion_atom_site_label_4
_geom_torsion_site_symmetry_1
_geom_torsion_site_symmetry_3
_geom_torsion_site_symmetry_4
_geom_torsion
_geom_torsion_publ_flag
C4 S1 C3 C1 . . . 70.47(18) no
C6 S2 C5 C2 . . . -67.65(17) no
C2 N1 C1 C3 . . . 179.41(18) no
C2 N1 C1 C2 . . 2_566 0.4(3) no
C1 N1 C2 C5 . . . 179.98(18) no
C1 N1 C2 C1 . . 2_566 -0.4(3) no
N1 C1 C3 S1 . . . -101.84(19) no
C2 C1 C3 S1 2_566 . . 77.1(2) no
N1 C1 C2 N1 . 2_566 2_566 -0.5(3) no
N1 C1 C2 C5 . 2_566 2_566 -180.00(19) no
C3 C1 C2 N1 . 2_566 2_566 -179.35(18) no
C3 C1 C2 C5 . 2_566 2_566 1.1(3) no
N1 C2 C5 S2 . . . 103.98(18) no
C1 C2 C5 S2 2_566 . . -75.6(2) no
